data_7050682
loop_
_publ_author_name
'Naskar, Jnan P.'
'Chowdhury, Shubhamoy'
'Drew, Michael G. B.'
'Datta, Dipankar'

_publ_section_title
;
 Chemistry of the copper(I)--water bond. Some new observations
;
_journal_issue 1
_journal_name_full 'New Journal of Chemistry'
_journal_page_first 170
_journal_paper_doi 10.1039/b105443k
_journal_volume 26
_journal_year 2002
_chemical_formula_sum 'C20 H18 B Cu F4 N2 O2'
_chemical_formula_weight 468.48
_chemical_name_systematic
;
?
;
_space_group_IT_number 18
_symmetry_cell_setting orthorhombic
_symmetry_space_group_name_Hall 'P 2bc 2'
_symmetry_space_group_name_H-M 'P 2 21 21'
_atom_sites_solution_hydrogens geom
_atom_sites_solution_primary direct
_atom_sites_solution_secondary difmap
_audit_creation_method SHELXL-97
_cell_angle_alpha 90.00
_cell_angle_beta 90.00
_cell_angle_gamma 90.00
_cell_formula_units_Z 4
_cell_length_a 9.166(12)
_cell_length_b 13.014(17)
_cell_length_c 17.57(2)
_cell_measurement_temperature 293(2)
_cell_volume 2096(5)
_computing_cell_refinement XDS
_computing_data_collection 'XDS (Kabsch, 1991)'
_computing_data_reduction XDS
_computing_molecular_graphics PLATON(Spek,1994)
_computing_structure_refinement 'SHELXL-93 (Sheldrick, 1993)'
_computing_structure_solution 'SHELXS-86 (Sheldrick, 1990)'
_diffrn_ambient_temperature 293(2)
_diffrn_measurement_device 'Marresearch Image Plate'
_diffrn_measurement_method '95 frames at 2^o intervals, counting time 2 min.'
_diffrn_radiation_monochromator graphite
_diffrn_radiation_source 'fine-focus sealed tube'
_diffrn_radiation_type MoK\a
_diffrn_radiation_wavelength 0.71073
_diffrn_reflns_av_R_equivalents 0.0539
_diffrn_reflns_av_sigmaI/netI 0.0819
_diffrn_reflns_limit_h_max 10
_diffrn_reflns_limit_h_min 0
_diffrn_reflns_limit_k_max 16
_diffrn_reflns_limit_k_min -15
_diffrn_reflns_limit_l_max 21
_diffrn_reflns_limit_l_min -21
_diffrn_reflns_number 6913
_diffrn_reflns_theta_max 26.09
_diffrn_reflns_theta_min 2.32
_exptl_absorpt_coefficient_mu 1.095
_exptl_absorpt_correction_T_max 1.000
_exptl_absorpt_correction_T_min 0.445
_exptl_absorpt_correction_type 'DIFABS(Walker and Stuart, 1983)'
_exptl_crystal_density_diffrn 1.486
_exptl_crystal_density_method 'not measured'
_exptl_crystal_F_000 952
_refine_diff_density_max 0.937
_refine_diff_density_min -0.998
_refine_diff_density_rms 0.108
_refine_ls_abs_structure_details 'Flack H D (1983), Acta Cryst. A39, 876-881'
_refine_ls_abs_structure_Flack 0.0(4)
_refine_ls_extinction_method none
_refine_ls_goodness_of_fit_ref 0.967
_refine_ls_hydrogen_treatment mixed
_refine_ls_matrix_type full
_refine_ls_number_parameters 275
_refine_ls_number_reflns 3874
_refine_ls_number_restraints 0
_refine_ls_restrained_S_all 0.967
_refine_ls_R_factor_all 0.1221
_refine_ls_R_factor_gt 0.0726
_refine_ls_shift/su_max 0.101
_refine_ls_shift/su_mean 0.008
_refine_ls_structure_factor_coef Fsqd
_refine_ls_weighting_details 'w=1/[\s^2^(Fo^2^)+(0.1491P)^2^+0.0000P] where P=(Fo^2^+2Fc^2^)/3'
_refine_ls_weighting_scheme calc
_refine_ls_wR_factor_gt 0.1863
_refine_ls_wR_factor_ref 0.2103
_reflns_number_gt 2591
_reflns_number_total 3874
_reflns_threshold_expression 2sigma(I)
_cod_data_source_file b105443k.txt
_cod_data_source_block 1b
_cod_depositor_comments
;
The following automatic conversions were performed:

'_refine_ls_weighting_scheme' value 'calc
w=1/[\s^2^(Fo^2^)+(0.1491P)^2^+0.0000P] where P=(Fo^2^+2Fc^2^)/3' was
changed to 'calc'. New tag '_refine_ls_weighting_details' was
created. The value of the new tag was set to
'w=1/[\s^2^(Fo^2^)+(0.1491P)^2^+0.0000P] where P=(Fo^2^+2Fc^2^)/3'.

Automatic conversion script
Id: cif_fix_values 3143 2015-03-26 13:38:13Z robertas 
;
_cod_original_sg_symbol_H-M P22121
_cod_original_formula_sum 'C20 H18 B Cu F4 N2 O2 '
_cod_database_code 7050682

loop_
_symmetry_equiv_pos_as_xyz
'x, y, z'
'-x, y+1/2, -z+1/2'
'x, -y, -z'
'-x, -y+1/2, z+1/2'

loop_
_atom_site_label
_atom_site_type_symbol
_atom_site_fract_x
_atom_site_fract_y
_atom_site_fract_z
_atom_site_U_iso_or_equiv
_atom_site_adp_type
_atom_site_occupancy
_atom_site_calc_flag
_atom_site_refinement_flags
_atom_site_disorder_assembly
_atom_site_disorder_group
Cu1 Cu 0.05258(9) 0.13941(6) 0.20726(5) 0.0436(3) Uani 1 d . . .
C21 C -0.1870(8) 0.2840(5) 0.1447(4) 0.0403(17) Uani 1 d . . .
C22 C -0.1328(10) 0.2456(6) 0.0771(5) 0.053(2) Uani 1 d . . .
H22 H -0.0351 0.2538 0.0640 0.064 Uiso 1 calc R . .
C23 C -0.2318(11) 0.1931(7) 0.0280(5) 0.062(2) Uani 1 d . . .
H23 H -0.1985 0.1646 -0.0174 0.075 Uiso 1 calc R . .
C24 C -0.3763(11) 0.1846(7) 0.0478(6) 0.068(3) Uani 1 d . . .
H24 H -0.4407 0.1522 0.0146 0.081 Uiso 1 calc R . .
C25 C -0.4263(9) 0.2218(6) 0.1137(6) 0.058(2) Uani 1 d . . .
H25 H -0.5242 0.2141 0.1262 0.070 Uiso 1 calc R . .
C26 C -0.3318(9) 0.2724(6) 0.1639(5) 0.054(2) Uani 1 d . . .
H26 H -0.3666 0.2979 0.2099 0.065 Uiso 1 calc R . .
C31 C -0.2340(7) 0.5014(5) 0.1831(4) 0.0388(17) Uani 1 d . . .
C32 C -0.3584(9) 0.5177(6) 0.2264(5) 0.0500(19) Uani 1 d . . .
H32 H -0.3627 0.4958 0.2768 0.060 Uiso 1 calc R . .
C33 C -0.4779(9) 0.5681(6) 0.1928(6) 0.061(2) Uani 1 d . . .
H33 H -0.5620 0.5793 0.2213 0.073 Uiso 1 calc R . .
C34 C -0.4725(9) 0.6011(6) 0.1185(6) 0.055(2) Uani 1 d . . .
H34 H -0.5527 0.6338 0.0969 0.067 Uiso 1 calc R . .
C35 C -0.3496(13) 0.5857(7) 0.0766(5) 0.070(3) Uani 1 d . . .
H35 H -0.3451 0.6087 0.0265 0.084 Uiso 1 calc R . .
C36 C -0.2309(9) 0.5357(6) 0.1089(5) 0.051(2) Uani 1 d . . .
H36 H -0.1475 0.5250 0.0798 0.061 Uiso 1 calc R . .
C2 C -0.0828(6) 0.3406(5) 0.1955(4) 0.0331(15) Uani 1 d . . .
N1 N 0.0328(6) 0.2880(4) 0.2210(3) 0.0382(13) Uani 1 d . . .
C10 C 0.1356(7) 0.3424(5) 0.2632(4) 0.0402(17) Uani 1 d . . .
C5 C 0.1107(7) 0.4454(4) 0.2840(4) 0.0360(15) Uani 1 d . . .
N4 N -0.0134(6) 0.4964(4) 0.2586(3) 0.0364(13) Uani 1 d . . .
C3 C -0.1075(7) 0.4461(5) 0.2155(4) 0.0341(14) Uani 1 d . . .
C9 C 0.2608(7) 0.2914(5) 0.2877(5) 0.0467(17) Uani 1 d . . .
H3 H 0.2752 0.2225 0.2759 0.056 Uiso 1 calc R . .
C8 C 0.3649(8) 0.3453(7) 0.3306(5) 0.052(2) Uani 1 d . . .
H4 H 0.4517 0.3137 0.3450 0.063 Uiso 1 calc R . .
C7 C 0.3363(9) 0.4483(5) 0.3518(4) 0.0460(18) Uani 1 d . . .
H5 H 0.4028 0.4830 0.3824 0.055 Uiso 1 calc R . .
C6 C 0.2135(9) 0.4974(6) 0.3281(5) 0.0451(18) Uani 1 d . . .
H6 H 0.1980 0.5658 0.3413 0.054 Uiso 1 calc R . .
O100 O 0.1931(8) 0.1076(6) 0.1109(4) 0.080(2) Uani 1 d . . .
B1 B 0.2007(15) -0.1847(13) 0.0840(7) 0.087(5) Uani 1 d . . .
F11 F 0.0929(10) -0.1181(10) 0.0792(6) 0.167(5) Uani 1 d . . .
F12 F 0.2481(10) -0.2228(6) 0.0211(4) 0.118(3) Uani 1 d . . .
F13 F 0.231(2) -0.2318(16) 0.1433(7) 0.298(12) Uani 1 d . . .
F14 F 0.3063(17) -0.1002(16) 0.0940(13) 0.310(12) Uani 1 d . . .
O301 O 0.794(3) -0.011(3) 0.479(2) 0.114(11) Uiso 0.33 d P . .
O300 O 0.803(4) 0.027(3) 0.569(2) 0.127(11) Uiso 0.33 d P . .
O302 O 0.904(4) 0.065(3) 0.536(2) 0.145(13) Uiso 0.33 d P . .

loop_
_atom_site_aniso_label
_atom_site_aniso_U_11
_atom_site_aniso_U_22
_atom_site_aniso_U_33
_atom_site_aniso_U_23
_atom_site_aniso_U_13
_atom_site_aniso_U_12
Cu1 0.0440(5) 0.0369(4) 0.0500(6) -0.0007(4) -0.0081(4) -0.0002(3)
C21 0.044(4) 0.035(3) 0.042(5) 0.002(3) -0.014(3) -0.003(3)
C22 0.053(5) 0.053(4) 0.053(5) 0.005(4) -0.012(4) 0.000(4)
C23 0.069(6) 0.073(6) 0.045(5) 0.002(4) -0.017(4) -0.007(5)
C24 0.083(6) 0.058(5) 0.062(6) 0.004(4) -0.038(5) -0.013(4)
C25 0.044(4) 0.058(5) 0.074(6) -0.005(4) -0.019(4) -0.004(3)
C26 0.054(5) 0.047(4) 0.063(6) -0.002(4) 0.001(4) 0.001(3)
C31 0.037(4) 0.040(3) 0.040(5) -0.007(3) 0.000(3) -0.003(3)
C32 0.056(5) 0.046(4) 0.048(5) 0.000(3) 0.001(4) 0.002(3)
C33 0.039(5) 0.059(5) 0.084(8) 0.002(5) -0.011(4) 0.003(3)
C34 0.049(5) 0.045(4) 0.072(6) 0.001(4) -0.023(4) 0.004(3)
C35 0.104(8) 0.059(5) 0.048(6) 0.013(4) -0.018(6) 0.009(5)
C36 0.056(5) 0.050(4) 0.047(5) 0.009(4) -0.002(4) 0.014(3)
C2 0.028(3) 0.046(4) 0.025(4) -0.002(3) 0.001(2) 0.001(2)
N1 0.037(3) 0.040(3) 0.038(4) -0.003(2) -0.003(3) 0.001(2)
C10 0.034(4) 0.048(4) 0.039(4) -0.004(3) 0.000(3) -0.002(3)
C5 0.041(3) 0.031(3) 0.036(4) 0.001(3) 0.005(3) 0.001(2)
N4 0.037(3) 0.035(3) 0.037(3) -0.006(2) 0.001(2) -0.002(2)
C3 0.035(3) 0.035(3) 0.033(4) 0.007(3) 0.001(3) -0.003(2)
C9 0.034(4) 0.048(4) 0.057(5) 0.003(4) -0.002(4) 0.007(3)
C8 0.031(4) 0.071(5) 0.055(5) 0.006(4) -0.008(3) -0.003(3)
C7 0.059(4) 0.043(4) 0.037(4) -0.003(3) -0.013(4) -0.004(3)
C6 0.047(4) 0.034(3) 0.054(5) -0.006(3) -0.009(3) 0.006(3)
O100 0.090(5) 0.092(5) 0.057(4) 0.010(4) 0.015(4) 0.017(4)
B1 0.081(8) 0.150(13) 0.031(6) -0.014(7) -0.012(5) 0.055(8)
F11 0.106(6) 0.232(11) 0.162(9) -0.059(8) -0.033(6) 0.094(7)
F12 0.168(8) 0.108(5) 0.077(5) -0.001(4) 0.018(5) 0.039(5)
F13 0.40(2) 0.38(2) 0.112(9) 0.119(12) 0.117(12) 0.23(2)
F14 0.189(14) 0.33(2) 0.41(3) -0.21(2) -0.152(16) 0.055(12)

loop_
_atom_type_symbol
_atom_type_description
_atom_type_scat_dispersion_real
_atom_type_scat_dispersion_imag
_atom_type_scat_source
C C 0.0033 0.0016 'International Tables Vol C Tables 4.2.6.8 and 6.1.1.4'
H H 0.0000 0.0000 'International Tables Vol C Tables 4.2.6.8 and 6.1.1.4'
N N 0.0061 0.0033 'International Tables Vol C Tables 4.2.6.8 and 6.1.1.4'
O O 0.0106 0.0060 'International Tables Vol C Tables 4.2.6.8 and 6.1.1.4'
Cu Cu 0.3201 1.2651 'International Tables Vol C Tables 4.2.6.8 and 6.1.1.4'
P P 0.1023 0.0942 'International Tables Vol C Tables 4.2.6.8 and 6.1.1.4'
F F 0.0171 0.0103 'International Tables Vol C Tables 4.2.6.8 and 6.1.1.4'
B B 0.0013 0.0007 'International Tables Vol C Tables 4.2.6.8 and 6.1.1.4'

loop_
_geom_angle_atom_site_label_1
_geom_angle_atom_site_label_2
_geom_angle_atom_site_label_3
_geom_angle
_geom_angle_site_symmetry_1
_geom_angle_site_symmetry_3
_geom_angle_publ_flag
N1 Cu1 N4 150.6(2) . 2_545 ?
N1 Cu1 O100 109.9(3) . . ?
N4 Cu1 O100 99.4(3) 2_545 . ?
C26 C21 C22 121.2(7) . . ?
C26 C21 C2 121.4(7) . . ?
C22 C21 C2 117.4(7) . . ?
C21 C22 C23 117.7(8) . . ?
C24 C23 C22 119.9(9) . . ?
C25 C24 C23 121.4(9) . . ?
C24 C25 C26 120.3(9) . . ?
C21 C26 C25 119.5(8) . . ?
C36 C31 C32 119.1(7) . . ?
C36 C31 C3 120.4(6) . . ?
C32 C31 C3 120.6(7) . . ?
C31 C32 C33 118.8(8) . . ?
C34 C33 C32 121.0(8) . . ?
C35 C34 C33 119.9(7) . . ?
C34 C35 C36 119.7(8) . . ?
C31 C36 C35 121.5(8) . . ?
N1 C2 C3 122.2(6) . . ?
N1 C2 C21 116.8(6) . . ?
C3 C2 C21 121.0(6) . . ?
C2 N1 C10 116.9(6) . . ?
C2 N1 Cu1 122.5(4) . . ?
C10 N1 Cu1 120.4(4) . . ?
N1 C10 C9 118.7(6) . . ?
N1 C10 C5 120.9(6) . . ?
C9 C10 C5 120.4(6) . . ?
N4 C5 C6 119.9(6) . . ?
N4 C5 C10 120.3(6) . . ?
C6 C5 C10 119.8(6) . . ?
C3 N4 C5 118.7(5) . . ?
C3 N4 Cu1 121.3(5) . 2 ?
C5 N4 Cu1 119.9(4) . 2 ?
N4 C3 C2 120.8(6) . . ?
N4 C3 C31 119.4(6) . . ?
C2 C3 C31 119.7(6) . . ?
C10 C9 C8 119.2(7) . . ?
C9 C8 C7 119.2(7) . . ?
C6 C7 C8 121.2(7) . . ?
C7 C6 C5 120.0(7) . . ?
F13 B1 F12 117.1(13) . . ?
F13 B1 F11 123.1(13) . . ?
F12 B1 F11 116.9(11) . . ?
F13 B1 F14 97.1(16) . . ?
F12 B1 F14 99.6(14) . . ?
F11 B1 F14 90.5(13) . . ?

loop_
_geom_bond_atom_site_label_1
_geom_bond_atom_site_label_2
_geom_bond_distance
_geom_bond_site_symmetry_2
_geom_bond_publ_flag
Cu1 N1 1.957(6) . ?
Cu1 N4 1.988(6) 2_545 ?
Cu1 O100 2.167(7) . ?
C21 C26 1.378(12) . ?
C21 C22 1.381(12) . ?
C21 C2 1.501(10) . ?
C22 C23 1.427(12) . ?
C23 C24 1.374(15) . ?
C24 C25 1.336(14) . ?
C25 C26 1.400(11) . ?
C31 C36 1.379(11) . ?
C31 C32 1.387(10) . ?
C31 C3 1.478(10) . ?
C32 C33 1.407(11) . ?
C33 C34 1.376(13) . ?
C34 C35 1.360(14) . ?
C35 C36 1.389(13) . ?
C2 N1 1.339(8) . ?
C2 C3 1.435(9) . ?
N1 C10 1.392(8) . ?
C10 C9 1.395(9) . ?
C10 C5 1.408(9) . ?
C5 N4 1.391(9) . ?
C5 C6 1.395(10) . ?
N4 C3 1.321(9) . ?
N4 Cu1 1.988(6) 2 ?
C9 C8 1.404(11) . ?
C8 C7 1.416(11) . ?
C7 C6 1.360(11) . ?
B1 F13 1.239(17) . ?
B1 F12 1.287(14) . ?
B1 F11 1.317(14) . ?
B1 F14 1.48(2) . ?
